data_7245648
loop_
_publ_author_name
'Ju, Huiyeong'
'Kim, Seulgi'
'Jung, Jong Hwa'
'Lee, Shim Sung'

_publ_section_title
;
 A series of entangled MOFs constructed from flexible dipyridyl piperazine
 and rigid dicarboxylate: interpenetration, self-penetration and
 polycatenation
;
_journal_name_full CrystEngComm
_journal_paper_doi 10.1039/D2CE00745B
_journal_year 2022
_chemical_formula_moiety 'C30 H28 Cd N4 O6, 2(C4 H9 N O) '
_chemical_formula_sum 'C38 H50 Cd N6 O8'
_chemical_formula_weight 831.24
_space_group_crystal_system triclinic
_space_group_IT_number 2
_space_group_name_Hall '-P 1'
_space_group_name_H-M_alt 'P -1'
_atom_sites_solution_hydrogens geom
_audit_creation_method SHELXL-2018/3
_audit_update_record
;
2022-09-01 deposited with the CCDC.	2022-10-11 downloaded from the CCDC.
;
_cell_angle_alpha 114.880(18)
_cell_angle_beta 99.231(18)
_cell_angle_gamma 97.47(2)
_cell_formula_units_Z 1
_cell_length_a 7.664(4)
_cell_length_b 10.968(6)
_cell_length_c 12.971(6)
_cell_measurement_reflns_used 6058
_cell_measurement_temperature 173(2)
_cell_measurement_theta_max 28.04
_cell_measurement_theta_min 2.76
_cell_volume 952.3(9)
_computing_cell_refinement 'Bruker SAINT'
_computing_data_collection 'Bruker APEX2'
_computing_data_reduction 'Bruker SAINT'
_computing_molecular_graphics 'Bruker SHELXTL'
_computing_publication_material 'Bruker SHELXTL'
_computing_structure_refinement 'SHELXL-2018/3 (Sheldrick, 2018)'
_computing_structure_solution 'SHELXS-97 (Sheldrick 2008)'
_diffrn_ambient_temperature 173(2)
_diffrn_measured_fraction_theta_full 0.909
_diffrn_measured_fraction_theta_max 0.911
_diffrn_measurement_device_type 'Bruker APEX-II CCD'
_diffrn_measurement_method '\f and \w scans'
_diffrn_radiation_type MoK\a
_diffrn_radiation_wavelength 0.71073
_diffrn_reflns_av_R_equivalents 0.0357
_diffrn_reflns_av_unetI/netI 0.0429
_diffrn_reflns_Laue_measured_fraction_full 0.909
_diffrn_reflns_Laue_measured_fraction_max 0.911
_diffrn_reflns_limit_h_max 9
_diffrn_reflns_limit_h_min -9
_diffrn_reflns_limit_k_max 13
_diffrn_reflns_limit_k_min -13
_diffrn_reflns_limit_l_max 15
_diffrn_reflns_limit_l_min -15
_diffrn_reflns_number 9842
_diffrn_reflns_point_group_measured_fraction_full 0.909
_diffrn_reflns_point_group_measured_fraction_max 0.911
_diffrn_reflns_theta_full 25.242
_diffrn_reflns_theta_max 26.000
_diffrn_reflns_theta_min 1.782
_exptl_absorpt_coefficient_mu 0.633
_exptl_absorpt_correction_T_max 0.7457
_exptl_absorpt_correction_T_min 0.6693
_exptl_absorpt_correction_type multi-scan
_exptl_absorpt_process_details SADABS
_exptl_crystal_colour colourless
_exptl_crystal_density_diffrn 1.449
_exptl_crystal_description block
_exptl_crystal_F_000 432
_exptl_crystal_size_max 0.32
_exptl_crystal_size_mid 0.257
_exptl_crystal_size_min 0.185
_refine_diff_density_max 3.275
_refine_diff_density_min -4.679
_refine_diff_density_rms 0.247
_refine_ls_extinction_coef 0.022(6)
_refine_ls_extinction_expression Fc^*^=kFc[1+0.001xFc^2^\l^3^/sin(2\q)]^-1/4^
_refine_ls_extinction_method 'SHELXL-2018/3 (Sheldrick 2018)'
_refine_ls_goodness_of_fit_ref 1.156
_refine_ls_hydrogen_treatment constr
_refine_ls_matrix_type full
_refine_ls_number_parameters 245
_refine_ls_number_reflns 3413
_refine_ls_number_restraints 14
_refine_ls_restrained_S_all 1.160
_refine_ls_R_factor_all 0.1353
_refine_ls_R_factor_gt 0.0882
_refine_ls_shift/su_max 0.000
_refine_ls_shift/su_mean 0.000
_refine_ls_structure_factor_coef Fsqd
_refine_ls_weighting_details 'w=1/[\s^2^(Fo^2^)+(0.1328P)^2^+13.6342P] where P=(Fo^2^+2Fc^2^)/3'
_refine_ls_weighting_scheme calc
_refine_ls_wR_factor_gt 0.2321
_refine_ls_wR_factor_ref 0.3098
_reflns_Friedel_coverage 0.000
_reflns_number_gt 2748
_reflns_number_total 3413
_reflns_threshold_expression 'I > 2\s(I)'
_cod_data_source_file d2ce00745b2.cif
_cod_data_source_block 3
_cod_database_code 7245648
_shelx_shelxl_version_number 2018/3
_shelx_space_group_comment
; 
The symmetry employed for this shelxl refinement is uniquely defined 
by the following loop, which should always be used as a source of 
symmetry information in preference to the above space-group names. 
They are only intended as comments. 
;

loop_
_space_group_symop_operation_xyz
'x, y, z'
'-x, -y, -z'

loop_
_atom_site_label
_atom_site_type_symbol
_atom_site_fract_x
_atom_site_fract_y
_atom_site_fract_z
_atom_site_U_iso_or_equiv
_atom_site_adp_type
_atom_site_occupancy
_atom_site_site_symmetry_order
_atom_site_calc_flag
_atom_site_refinement_flags_posn
_atom_site_refinement_flags_adp
_atom_site_refinement_flags_occupancy
_atom_site_disorder_assembly
_atom_site_disorder_group
Cd1 Cd 1.000000 1.000000 0.000000 0.0376(5) Uani 1 2 d S . P . .
O1 O 0.8665(10) 1.0309(9) 0.1520(7) 0.048(2) Uani 1 1 d . . . . .
O1W O 1.1578(11) 0.8483(9) 0.0346(8) 0.051(2) Uani 1 1 d . U . . .
O2 O 1.0467(11) 0.9366(11) 0.2336(8) 0.057(2) Uani 1 1 d . . . . .
N1 N 0.7329(11) 0.8305(9) -0.1237(8) 0.039(2) Uani 1 1 d . . . . .
N2 N 0.1753(11) 0.5026(10) -0.4372(9) 0.043(2) Uani 1 1 d . . . . .
C1 C 0.7399(15) 0.7406(13) -0.2312(10) 0.047(3) Uani 1 1 d . . . . .
H1A H 0.846820 0.753347 -0.257155 0.057 Uiso 1 1 calc R U . . .
C2 C 0.5987(15) 0.6302(15) -0.3058(12) 0.054(3) Uani 1 1 d . . . . .
H2A H 0.607355 0.570253 -0.382211 0.065 Uiso 1 1 calc R U . . .
C3 C 0.4435(13) 0.6084(13) -0.2673(12) 0.047(3) Uani 1 1 d . . . . .
C4 C 0.4352(14) 0.7029(14) -0.1570(11) 0.050(3) Uani 1 1 d . . . . .
H4A H 0.329248 0.693618 -0.129197 0.061 Uiso 1 1 calc R U . . .
C5 C 0.5810(14) 0.8096(14) -0.0885(11) 0.050(3) Uani 1 1 d . . . . .
H5A H 0.574452 0.871998 -0.012348 0.060 Uiso 1 1 calc R U . . .
C6 C 0.2898(15) 0.4817(14) -0.3460(12) 0.054(3) Uani 1 1 d . . . . .
H6A H 0.342436 0.400779 -0.383615 0.065 Uiso 1 1 calc R U . . .
H6B H 0.214025 0.462159 -0.297422 0.065 Uiso 1 1 calc R U . . .
C7 C 0.0755(14) 0.6085(14) -0.3871(12) 0.052(3) Uani 1 1 d . . . . .
H7A H 0.162028 0.696800 -0.333434 0.062 Uiso 1 1 calc R U . . .
H7B H 0.000380 0.582665 -0.340943 0.062 Uiso 1 1 calc R U . . .
C8 C 0.0455(14) 0.3733(13) -0.5180(11) 0.047(3) Uani 1 1 d . . . . .
H8A H -0.030040 0.343342 -0.474125 0.057 Uiso 1 1 calc R U . . .
H8B H 0.111878 0.300800 -0.554289 0.057 Uiso 1 1 calc R U . . .
C9 C 0.9106(12) 0.9852(13) 0.2237(10) 0.042(3) Uani 1 1 d . . . . .
C10 C 0.7845(13) 0.9871(12) 0.3036(10) 0.040(2) Uani 1 1 d . . . . .
C11 C 0.8226(15) 0.9366(16) 0.3830(12) 0.055(3) Uani 1 1 d . . . . .
H11A H 0.925744 0.897454 0.385889 0.066 Uiso 1 1 calc R U . . .
C12 C 0.7122(16) 0.9420(17) 0.4593(12) 0.059(4) Uani 1 1 d . . . . .
H12A H 0.742061 0.905806 0.513073 0.071 Uiso 1 1 calc R U . . .
C13 C 0.5585(13) 0.9987(13) 0.4598(10) 0.041(3) Uani 1 1 d . . . . .
C14 C 0.5181(15) 1.0431(14) 0.3743(12) 0.052(3) Uani 1 1 d . . . . .
H14A H 0.410192 1.075644 0.366501 0.062 Uiso 1 1 calc R U . . .
C15 C 0.6307(15) 1.0410(13) 0.3007(11) 0.047(3) Uani 1 1 d . . . . .
H15A H 0.602121 1.077278 0.246799 0.057 Uiso 1 1 calc R U . . .
N3 N 0.2472(15) 0.6007(14) 0.1749(12) 0.068(3) Uani 1 1 d D . . . .
O3 O 0.0118(13) 0.4188(11) 0.1107(10) 0.068(3) Uani 1 1 d . U . . .
C16 C 0.195(2) 0.6685(18) 0.2792(15) 0.083(5) Uani 1 1 d D . . . .
H16A H 0.081126 0.613707 0.277149 0.125 Uiso 1 1 calc R U . . .
H16B H 0.176322 0.758992 0.288374 0.125 Uiso 1 1 calc R U . . .
H16C H 0.289229 0.680462 0.345351 0.125 Uiso 1 1 calc R U . . .
C17 C 0.4089(19) 0.666(2) 0.1609(18) 0.087(5) Uani 1 1 d D . . . .
H17A H 0.513669 0.641661 0.195358 0.131 Uiso 1 1 calc R U . . .
H17B H 0.422038 0.766481 0.200400 0.131 Uiso 1 1 calc R U . . .
H17C H 0.402057 0.635926 0.077420 0.131 Uiso 1 1 calc R U . . .
C18 C 0.218(2) 0.4024(18) -0.0137(15) 0.072(4) Uani 1 1 d . . . . .
H18A H 0.335762 0.383082 0.008414 0.109 Uiso 1 1 calc R U . . .
H18B H 0.231020 0.461957 -0.052189 0.109 Uiso 1 1 calc R U . . .
H18C H 0.131395 0.315675 -0.067514 0.109 Uiso 1 1 calc R U . . .
C19 C 0.1494(17) 0.4740(16) 0.0947(14) 0.059(4) Uani 1 1 d . . . . .

loop_
_atom_site_aniso_label
_atom_site_aniso_U_11
_atom_site_aniso_U_22
_atom_site_aniso_U_33
_atom_site_aniso_U_23
_atom_site_aniso_U_13
_atom_site_aniso_U_12
Cd1 0.0231(6) 0.0555(8) 0.0420(7) 0.0301(6) 0.0105(4) 0.0019(4)
O1 0.038(4) 0.082(6) 0.049(5) 0.050(5) 0.015(3) 0.013(4)
O1W 0.042(4) 0.062(5) 0.065(5) 0.037(4) 0.023(3) 0.019(3)
O2 0.045(4) 0.094(7) 0.058(5) 0.046(5) 0.031(4) 0.032(5)
N1 0.030(4) 0.044(5) 0.051(5) 0.026(4) 0.015(4) 0.012(4)
N2 0.028(4) 0.047(5) 0.053(6) 0.026(5) 0.001(4) 0.000(4)
C1 0.037(5) 0.051(7) 0.047(7) 0.014(5) 0.020(5) 0.004(5)
C2 0.036(5) 0.069(8) 0.056(8) 0.031(7) 0.008(5) 0.004(5)
C3 0.024(4) 0.063(8) 0.064(8) 0.044(7) 0.001(5) 0.002(5)
C4 0.030(5) 0.076(9) 0.057(7) 0.039(7) 0.015(5) 0.010(5)
C5 0.029(5) 0.077(9) 0.055(7) 0.040(7) 0.014(5) 0.009(5)
C6 0.033(5) 0.063(8) 0.070(9) 0.045(7) -0.009(5) -0.002(5)
C7 0.031(5) 0.065(8) 0.072(8) 0.044(7) 0.009(5) 0.007(5)
C8 0.033(5) 0.051(7) 0.057(7) 0.029(6) 0.002(5) 0.000(5)
C9 0.023(4) 0.063(7) 0.039(6) 0.023(5) 0.011(4) 0.001(4)
C10 0.028(4) 0.058(7) 0.041(6) 0.031(5) 0.012(4) 0.000(4)
C11 0.038(6) 0.090(10) 0.067(8) 0.052(8) 0.026(6) 0.031(6)
C12 0.044(6) 0.108(12) 0.070(9) 0.068(9) 0.035(6) 0.038(7)
C13 0.030(5) 0.062(7) 0.049(6) 0.040(6) 0.014(5) 0.007(5)
C14 0.041(6) 0.078(9) 0.072(8) 0.059(8) 0.030(6) 0.028(6)
C15 0.044(6) 0.067(8) 0.058(7) 0.046(7) 0.025(5) 0.018(5)
N3 0.053(6) 0.080(9) 0.090(9) 0.054(8) 0.025(6) 0.009(6)
O3 0.060(5) 0.070(6) 0.087(6) 0.045(5) 0.028(4) 0.011(4)
C16 0.073(10) 0.092(13) 0.106(14) 0.059(11) 0.040(10) 0.010(9)
C17 0.056(8) 0.103(14) 0.109(14) 0.062(12) 0.019(9) -0.007(9)
C18 0.064(8) 0.087(11) 0.088(12) 0.052(10) 0.032(8) 0.029(8)
C19 0.048(7) 0.071(9) 0.087(10) 0.058(9) 0.020(7) 0.022(6)

loop_
_atom_type_symbol
_atom_type_description
_atom_type_scat_dispersion_real
_atom_type_scat_dispersion_imag
_atom_type_scat_source
C C 0.0033 0.0016 'International Tables Vol C Tables 4.2.6.8 and 6.1.1.4'
H H 0.0000 0.0000 'International Tables Vol C Tables 4.2.6.8 and 6.1.1.4'
Cd Cd -0.8075 1.2024 'International Tables Vol C Tables 4.2.6.8 and 6.1.1.4'
N N 0.0061 0.0033 'International Tables Vol C Tables 4.2.6.8 and 6.1.1.4'
O O 0.0106 0.0060 'International Tables Vol C Tables 4.2.6.8 and 6.1.1.4'

loop_
_geom_angle_atom_site_label_1
_geom_angle_atom_site_label_2
_geom_angle_atom_site_label_3
_geom_angle
_geom_angle_site_symmetry_1
_geom_angle_site_symmetry_3
_geom_angle_publ_flag
O1 Cd1 O1 180.0 . 2_775 ?
O1 Cd1 O1W 92.0(3) . . ?
O1 Cd1 O1W 88.0(3) 2_775 . ?
O1 Cd1 O1W 88.0(3) . 2_775 ?
O1 Cd1 O1W 92.0(3) 2_775 2_775 ?
O1W Cd1 O1W 180.0 . 2_775 ?
O1 Cd1 N1 86.9(3) . . ?
O1 Cd1 N1 93.1(3) 2_775 . ?
O1W Cd1 N1 95.9(3) . . ?
O1W Cd1 N1 84.1(3) 2_775 . ?
O1 Cd1 N1 93.1(3) . 2_775 ?
O1 Cd1 N1 86.9(3) 2_775 2_775 ?
O1W Cd1 N1 84.1(3) . 2_775 ?
O1W Cd1 N1 95.9(3) 2_775 2_775 ?
N1 Cd1 N1 180.0(5) . 2_775 ?
C9 O1 Cd1 123.2(7) . . ?
C1 N1 C5 117.4(10) . . ?
C1 N1 Cd1 118.2(6) . . ?
C5 N1 Cd1 124.0(8) . . ?
C7 N2 C8 108.7(9) . . ?
C7 N2 C6 111.5(11) . . ?
C8 N2 C6 109.4(9) . . ?
N1 C1 C2 123.0(10) . . ?
N1 C1 H1A 118.5 . . ?
C2 C1 H1A 118.5 . . ?
C1 C2 C3 118.9(13) . . ?
C1 C2 H2A 120.5 . . ?
C3 C2 H2A 120.5 . . ?
C4 C3 C2 118.0(11) . . ?
C4 C3 C6 122.3(11) . . ?
C2 C3 C6 119.7(13) . . ?
C5 C4 C3 119.4(10) . . ?
C5 C4 H4A 120.3 . . ?
C3 C4 H4A 120.3 . . ?
N1 C5 C4 123.2(12) . . ?
N1 C5 H5A 118.4 . . ?
C4 C5 H5A 118.4 . . ?
N2 C6 C3 111.8(9) . . ?
N2 C6 H6A 109.3 . . ?
C3 C6 H6A 109.3 . . ?
N2 C6 H6B 109.3 . . ?
C3 C6 H6B 109.3 . . ?
H6A C6 H6B 107.9 . . ?
N2 C7 C8 111.1(11) . 2_564 ?
N2 C7 H7A 109.4 . . ?
C8 C7 H7A 109.4 2_564 . ?
N2 C7 H7B 109.4 . . ?
C8 C7 H7B 109.4 2_564 . ?
H7A C7 H7B 108.0 . . ?
N2 C8 C7 110.7(10) . 2_564 ?
N2 C8 H8A 109.5 . . ?
C7 C8 H8A 109.5 2_564 . ?
N2 C8 H8B 109.5 . . ?
C7 C8 H8B 109.5 2_564 . ?
H8A C8 H8B 108.1 . . ?
O2 C9 O1 125.5(10) . . ?
O2 C9 C10 117.6(10) . . ?
O1 C9 C10 116.8(9) . . ?
C11 C10 C15 117.8(9) . . ?
C11 C10 C9 120.1(10) . . ?
C15 C10 C9 122.1(9) . . ?
C10 C11 C12 120.7(11) . . ?
C10 C11 H11A 119.6 . . ?
C12 C11 H11A 119.6 . . ?
C11 C12 C13 122.5(10) . . ?
C11 C12 H12A 118.7 . . ?
C13 C12 H12A 118.7 . . ?
C14 C13 C12 115.4(10) . . ?
C14 C13 C13 122.9(12) . 2_676 ?
C12 C13 C13 121.6(11) . 2_676 ?
C15 C14 C13 121.9(10) . . ?
C15 C14 H14A 119.1 . . ?
C13 C14 H14A 119.1 . . ?
C14 C15 C10 121.5(10) . . ?
C14 C15 H15A 119.2 . . ?
C10 C15 H15A 119.2 . . ?
C19 N3 C16 119.3(12) . . ?
C19 N3 C17 123.0(14) . . ?
C16 N3 C17 117.6(14) . . ?
N3 C16 H16A 109.5 . . ?
N3 C16 H16B 109.5 . . ?
H16A C16 H16B 109.5 . . ?
N3 C16 H16C 109.5 . . ?
H16A C16 H16C 109.5 . . ?
H16B C16 H16C 109.5 . . ?
N3 C17 H17A 109.5 . . ?
N3 C17 H17B 109.5 . . ?
H17A C17 H17B 109.5 . . ?
N3 C17 H17C 109.5 . . ?
H17A C17 H17C 109.5 . . ?
H17B C17 H17C 109.5 . . ?
C19 C18 H18A 109.5 . . ?
C19 C18 H18B 109.5 . . ?
H18A C18 H18B 109.5 . . ?
C19 C18 H18C 109.5 . . ?
H18A C18 H18C 109.5 . . ?
H18B C18 H18C 109.5 . . ?
O3 C19 N3 121.3(14) . . ?
O3 C19 C18 121.6(15) . . ?
N3 C19 C18 117.0(12) . . ?

loop_
_geom_bond_atom_site_label_1
_geom_bond_atom_site_label_2
_geom_bond_distance
_geom_bond_site_symmetry_2
_geom_bond_publ_flag
Cd1 O1 2.286(7) . ?
Cd1 O1 2.286(7) 2_775 ?
Cd1 O1W 2.326(8) . ?
Cd1 O1W 2.326(8) 2_775 ?
Cd1 N1 2.381(9) . ?
Cd1 N1 2.381(9) 2_775 ?
O1 C9 1.251(13) . ?
O2 C9 1.244(14) . ?
N1 C1 1.342(14) . ?
N1 C5 1.343(13) . ?
N2 C7 1.453(16) . ?
N2 C8 1.465(14) . ?
N2 C6 1.472(14) . ?
C1 C2 1.383(17) . ?
C1 H1A 0.9500 . ?
C2 C3 1.392(16) . ?
C2 H2A 0.9500 . ?
C3 C4 1.387(18) . ?
C3 C6 1.535(16) . ?
C4 C5 1.369(17) . ?
C4 H4A 0.9500 . ?
C5 H5A 0.9500 . ?
C6 H6A 0.9900 . ?
C6 H6B 0.9900 . ?
C7 C8 1.519(16) 2_564 ?
C7 H7A 0.9900 . ?
C7 H7B 0.9900 . ?
C8 H8A 0.9900 . ?
C8 H8B 0.9900 . ?
C9 C10 1.522(13) . ?
C10 C11 1.371(15) . ?
C10 C15 1.387(16) . ?
C11 C12 1.390(16) . ?
C11 H11A 0.9500 . ?
C12 C13 1.402(16) . ?
C12 H12A 0.9500 . ?
C13 C14 1.395(14) . ?
C13 C13 1.473(19) 2_676 ?
C14 C15 1.381(15) . ?
C14 H14A 0.9500 . ?
C15 H15A 0.9500 . ?
N3 C19 1.355(19) . ?
N3 C16 1.398(15) . ?
N3 C17 1.428(13) . ?
O3 C19 1.238(15) . ?
C16 H16A 0.9800 . ?
C16 H16B 0.9800 . ?
C16 H16C 0.9800 . ?
C17 H17A 0.9800 . ?
C17 H17B 0.9800 . ?
C17 H17C 0.9800 . ?
C18 C19 1.51(2) . ?
C18 H18A 0.9800 . ?
C18 H18B 0.9800 . ?
C18 H18C 0.9800 . ?

loop_
_geom_torsion_atom_site_label_1
_geom_torsion_atom_site_label_2
_geom_torsion_atom_site_label_3
_geom_torsion_atom_site_label_4
_geom_torsion
_geom_torsion_site_symmetry_1
_geom_torsion_site_symmetry_2
_geom_torsion_site_symmetry_3
_geom_torsion_site_symmetry_4
_geom_torsion_publ_flag
C5 N1 C1 C2 0.6(18) . . . . ?
Cd1 N1 C1 C2 173.6(10) . . . . ?
N1 C1 C2 C3 -1.8(19) . . . . ?
C1 C2 C3 C4 2.9(18) . . . . ?
C1 C2 C3 C6 -176.4(11) . . . . ?
C2 C3 C4 C5 -2.8(17) . . . . ?
C6 C3 C4 C5 176.4(11) . . . . ?
C1 N1 C5 C4 -0.5(17) . . . . ?
Cd1 N1 C5 C4 -173.2(9) . . . . ?
C3 C4 C5 N1 1.7(18) . . . . ?
C7 N2 C6 C3 -66.6(13) . . . . ?
C8 N2 C6 C3 173.1(11) . . . . ?
C4 C3 C6 N2 101.0(14) . . . . ?
C2 C3 C6 N2 -79.8(14) . . . . ?
C8 N2 C7 C8 -58.0(12) . . . 2_564 ?
C6 N2 C7 C8 -178.6(9) . . . 2_564 ?
C7 N2 C8 C7 57.8(14) . . . 2_564 ?
C6 N2 C8 C7 179.7(10) . . . 2_564 ?
Cd1 O1 C9 O2 11.5(17) . . . . ?
Cd1 O1 C9 C10 -167.4(7) . . . . ?
O2 C9 C10 C11 0.0(18) . . . . ?
O1 C9 C10 C11 179.0(12) . . . . ?
O2 C9 C10 C15 179.0(12) . . . . ?
O1 C9 C10 C15 -2.1(17) . . . . ?
C15 C10 C11 C12 -1(2) . . . . ?
C9 C10 C11 C12 177.8(13) . . . . ?
C10 C11 C12 C13 0(2) . . . . ?
C11 C12 C13 C14 3(2) . . . . ?
C11 C12 C13 C13 179.0(16) . . . 2_676 ?
C12 C13 C14 C15 -5(2) . . . . ?
C13 C13 C14 C15 179.4(15) 2_676 . . . ?
C13 C14 C15 C10 4(2) . . . . ?
C11 C10 C15 C14 -1(2) . . . . ?
C9 C10 C15 C14 -179.5(12) . . . . ?
C16 N3 C19 O3 2(2) . . . . ?
C17 N3 C19 O3 178.4(14) . . . . ?
C16 N3 C19 C18 -177.0(14) . . . . ?
C17 N3 C19 C18 0(2) . . . . ?
